data_4505281
loop_
_publ_author_name
'Zou, Ru-Qiang'
'Li, Jian-Rong'
'Xie, Ya-Bo'
'Zhang, Ruo-Hua'
'Bu, Xian-He'

_publ_section_title
;
 Tuning the Framework Formation of Silver(I) Complexes with Flexible
 Bis(benzothiazol-2-ylsulfanyl)alkanes by Varying the Ligand Spacers and
 Counteranions
;
_journal_issue 1
_journal_name_full 'Crystal Growth &amp; Design'
_journal_page_first 79
_journal_paper_doi 10.1021/cg0341149
_journal_volume 4
_journal_year 2004
_chemical_formula_sum 'C18 H16 Ag Cl N2 O4 S4'
_chemical_formula_weight 595.89
_chemical_name_systematic
; 
 ? 
;
_space_group_IT_number 15
_symmetry_cell_setting monoclinic
_symmetry_space_group_name_Hall '-C 2yc'
_symmetry_space_group_name_H-M 'C 1 2/c 1'
_atom_sites_solution_hydrogens geom
_atom_sites_solution_primary direct
_atom_sites_solution_secondary difmap
_audit_creation_method SHELXL-97
_cell_angle_alpha 90.00
_cell_angle_beta 109.009(9)
_cell_angle_gamma 90.00
_cell_formula_units_Z 4
_cell_length_a 23.239(12)
_cell_length_b 6.001(3)
_cell_length_c 16.245(8)
_cell_measurement_reflns_used 721
_cell_measurement_temperature 293(2)
_cell_measurement_theta_max 25.07
_cell_measurement_theta_min 2.70
_cell_volume 2141.9(19)
_computing_cell_refinement 'Bruker SMART'
_computing_data_collection 'Bruker SMART'
_computing_data_reduction 'Bruker SAINT'
_computing_molecular_graphics 'Bruker SHELXTL'
_computing_publication_material 'Bruker SHELXTL'
_computing_structure_refinement 'SHELXL-97 (Sheldrick, 1997)'
_computing_structure_solution 'SHELXS-97 (Sheldrick, 1990)'
_diffrn_ambient_temperature 293(2)
_diffrn_measured_fraction_theta_full 0.901
_diffrn_measured_fraction_theta_max 0.901
_diffrn_measurement_device_type 'CCD area detector'
_diffrn_measurement_method 'phi and omega scans'
_diffrn_radiation_monochromator graphite
_diffrn_radiation_source 'fine-focus sealed tube'
_diffrn_radiation_type MoK\a
_diffrn_radiation_wavelength 0.71073
_diffrn_reflns_av_R_equivalents 0.0301
_diffrn_reflns_av_sigmaI/netI 0.0404
_diffrn_reflns_limit_h_max 28
_diffrn_reflns_limit_h_min -16
_diffrn_reflns_limit_k_max 7
_diffrn_reflns_limit_k_min -7
_diffrn_reflns_limit_l_max 20
_diffrn_reflns_limit_l_min -20
_diffrn_reflns_number 5245
_diffrn_reflns_theta_full 26.40
_diffrn_reflns_theta_max 26.40
_diffrn_reflns_theta_min 2.65
_exptl_absorpt_coefficient_mu 1.485
_exptl_absorpt_correction_T_max 1.000000
_exptl_absorpt_correction_T_min 0.792015
_exptl_absorpt_correction_type multi-scan
_exptl_absorpt_process_details sadabs
_exptl_crystal_density_diffrn 1.848
_exptl_crystal_density_meas 0
_exptl_crystal_density_method 'not measured'
_exptl_crystal_F_000 1192
_exptl_crystal_size_max 0.30
_exptl_crystal_size_mid 0.25
_exptl_crystal_size_min 0.20
_refine_diff_density_max 1.255
_refine_diff_density_min -1.542
_refine_diff_density_rms 0.172
_refine_ls_extinction_method none
_refine_ls_goodness_of_fit_ref 1.055
_refine_ls_hydrogen_treatment mixed
_refine_ls_matrix_type full
_refine_ls_number_parameters 134
_refine_ls_number_reflns 1985
_refine_ls_number_restraints 6
_refine_ls_restrained_S_all 1.058
_refine_ls_R_factor_all 0.1009
_refine_ls_R_factor_gt 0.0740
_refine_ls_shift/su_max 0.000
_refine_ls_shift/su_mean 0.000
_refine_ls_structure_factor_coef Fsqd
_refine_ls_weighting_details 'calc w=1/[\s^2^(Fo^2^)+(0.1400P)^2^+0.0000P] where P=(Fo^2^+2Fc^2^)/3'
_refine_ls_weighting_scheme calc
_refine_ls_wR_factor_gt 0.1841
_refine_ls_wR_factor_ref 0.2052
_reflns_number_gt 1373
_reflns_number_total 1985
_reflns_threshold_expression >2sigma(I)
_cod_data_source_file cg0341149si20030703_092130.cif
_cod_data_source_block complex_4
_cod_depositor_comments
;
The following automatic conversions were performed:

'_symmetry_cell_setting' value 'Monoclinic' changed to 'monoclinic'
according to /home/saulius/struct/CIF-dictionaries/cif_core.dic
dictionary named 'cif_core.dic' version 2.4.1 from 2010-06-29.

Automatic conversion script
Id: cif_fix_values 1715 2011-07-08 13:25:40Z adriana 
;
_cod_original_cell_volume 2142.0(19)
_cod_original_sg_symbol_H-M C2/c
_cod_database_code 4505281

loop_
_symmetry_equiv_pos_as_xyz
'x, y, z'
'-x, y, -z+1/2'
'x+1/2, y+1/2, z'
'-x+1/2, y+1/2, -z+1/2'
'-x, -y, -z'
'x, -y, z-1/2'
'-x+1/2, -y+1/2, -z'
'x+1/2, -y+1/2, z-1/2'

loop_
_atom_site_label
_atom_site_type_symbol
_atom_site_fract_x
_atom_site_fract_y
_atom_site_fract_z
_atom_site_U_iso_or_equiv
_atom_site_adp_type
_atom_site_occupancy
_atom_site_symmetry_multiplicity
_atom_site_calc_flag
_atom_site_refinement_flags
Ag1 Ag 0.2500 0.2500 1.0000 0.0518(4) Uani 1 2 d S
S1 S 0.33923(11) 0.8692(3) 0.92664(14) 0.0651(6) Uani 1 1 d .
S2 S 0.38574(10) 0.4547(4) 1.04142(15) 0.0701(6) Uani 1 1 d .
N1 N 0.2738(3) 0.5330(9) 0.9381(4) 0.0483(14) Uani 1 1 d .
C1 C 0.2343(4) 0.6722(13) 0.8784(5) 0.0536(18) Uani 1 1 d .
C2 C 0.1734(4) 0.6299(14) 0.8335(5) 0.0597(19) Uani 1 1 d .
H2A H 0.1549 0.4981 0.8416 0.072 Uiso 1 1 calc R
C3 C 0.1416(7) 0.790(2) 0.7767(9) 0.086(3) Uani 1 1 d .
H3A H 0.1008 0.7639 0.7458 0.103 Uiso 1 1 calc R
C4 C 0.1680(5) 0.9907(16) 0.7632(6) 0.078(3) Uani 1 1 d .
H4A H 0.1445 1.0962 0.7249 0.093 Uiso 1 1 calc R
C5 C 0.2291(5) 1.0323(14) 0.8068(6) 0.074(3) Uani 1 1 d .
H5A H 0.2474 1.1650 0.7990 0.089 Uiso 1 1 calc R
C6 C 0.2612(4) 0.8706(11) 0.8616(5) 0.059(2) Uani 1 1 d .
C7 C 0.3296(4) 0.6080(11) 0.9665(5) 0.0511(17) Uani 1 1 d .
C8 C 0.4526(5) 0.6282(18) 1.0664(7) 0.084(3) Uani 1 1 d .
H8A H 0.4407 0.7820 1.0699 0.101 Uiso 1 1 calc R
H8B H 0.4803 0.5866 1.1233 0.101 Uiso 1 1 calc R
C9 C 0.4862(4) 0.6127(16) 1.0008(7) 0.073(2) Uani 1 1 d .
H9A H 0.4581 0.6458 0.9433 0.087 Uiso 1 1 calc R
H9B H 0.5181 0.7243 1.0145 0.087 Uiso 1 1 calc R
Cl1 Cl 0.5000 0.2399(15) 0.2500 0.163(4) Uani 1 2 d SD
O1 O 0.4601(8) 0.111(3) 0.1765(10) 0.123(6) Uiso 0.50 1 d PD
O2 O 0.4622(13) 0.402(5) 0.272(2) 0.222 Uiso 0.50 1 d PD
O3 O 0.4418(14) 0.183(7) 0.257(4) 0.262 Uiso 0.50 1 d PD
O4 O 0.519(2) 0.079(6) 0.197(3) 0.250(17) Uiso 0.50 1 d PD

loop_
_atom_site_aniso_label
_atom_site_aniso_U_11
_atom_site_aniso_U_22
_atom_site_aniso_U_33
_atom_site_aniso_U_23
_atom_site_aniso_U_13
_atom_site_aniso_U_12
Ag1 0.0718(6) 0.0342(5) 0.0635(6) 0.0069(3) 0.0416(4) -0.0056(3)
S1 0.0929(15) 0.0479(11) 0.0686(13) -0.0056(9) 0.0457(12) -0.0253(10)
S2 0.0731(13) 0.0703(13) 0.0722(13) 0.0080(11) 0.0310(11) -0.0079(11)
N1 0.067(4) 0.039(3) 0.047(3) -0.004(3) 0.031(3) -0.008(3)
C1 0.085(6) 0.035(3) 0.060(4) 0.003(3) 0.049(4) 0.005(4)
C2 0.067(5) 0.052(5) 0.065(5) 0.003(4) 0.028(4) 0.012(4)
C3 0.101(8) 0.089(7) 0.084(7) 0.015(6) 0.052(6) 0.014(6)
C4 0.112(8) 0.063(6) 0.070(5) 0.014(4) 0.046(6) 0.014(5)
C5 0.138(9) 0.044(4) 0.064(5) -0.002(4) 0.066(6) -0.011(5)
C6 0.100(6) 0.031(4) 0.073(5) -0.003(3) 0.064(5) 0.000(4)
C7 0.075(5) 0.037(3) 0.057(4) -0.012(3) 0.044(4) -0.017(3)
C8 0.098(7) 0.078(7) 0.078(6) -0.012(5) 0.031(5) -0.013(6)
C9 0.075(6) 0.069(6) 0.078(5) -0.010(5) 0.029(5) -0.029(5)
Cl1 0.138(6) 0.273(14) 0.087(4) 0.000 0.046(4) 0.000

loop_
_atom_type_symbol
_atom_type_description
_atom_type_scat_dispersion_real
_atom_type_scat_dispersion_imag
_atom_type_scat_source
C C 0.0033 0.0016 'International Tables Vol C Tables 4.2.6.8 and 6.1.1.4'
H H 0.0000 0.0000 'International Tables Vol C Tables 4.2.6.8 and 6.1.1.4'
N N 0.0061 0.0033 'International Tables Vol C Tables 4.2.6.8 and 6.1.1.4'
O O 0.0106 0.0060 'International Tables Vol C Tables 4.2.6.8 and 6.1.1.4'
S S 0.1246 0.1234 'International Tables Vol C Tables 4.2.6.8 and 6.1.1.4'
Cl Cl 0.1484 0.1585 'International Tables Vol C Tables 4.2.6.8 and 6.1.1.4'
Ag Ag -0.8971 1.1015 'International Tables Vol C Tables 4.2.6.8 and 6.1.1.4'

loop_
_geom_angle_atom_site_label_1
_geom_angle_atom_site_label_2
_geom_angle_atom_site_label_3
_geom_angle
_geom_angle_site_symmetry_1
_geom_angle_site_symmetry_3
N1 Ag1 N1 180.000(1) . 7_557
C7 S1 C6 89.7(4) . .
C7 S2 C8 104.4(5) . .
C7 N1 C1 113.4(6) . .
C7 N1 Ag1 119.2(5) . .
C1 N1 Ag1 126.7(5) . .
N1 C1 C2 126.2(7) . .
N1 C1 C6 114.2(7) . .
C2 C1 C6 119.5(8) . .
C3 C2 C1 117.4(9) . .
C3 C2 H2A 121.3 . .
C1 C2 H2A 121.3 . .
C2 C3 C4 122.7(13) . .
C2 C3 H3A 118.6 . .
C4 C3 H3A 118.6 . .
C5 C4 C3 120.1(10) . .
C5 C4 H4A 119.9 . .
C3 C4 H4A 119.9 . .
C6 C5 C4 117.2(8) . .
C6 C5 H5A 121.4 . .
C4 C5 H5A 121.4 . .
C5 C6 C1 122.9(9) . .
C5 C6 S1 128.9(7) . .
C1 C6 S1 108.2(6) . .
N1 C7 S2 119.9(5) . .
N1 C7 S1 114.4(6) . .
S2 C7 S1 125.6(4) . .
C9 C8 S2 114.1(7) . .
C9 C8 H8A 108.7 . .
S2 C8 H8A 108.7 . .
C9 C8 H8B 108.7 . .
S2 C8 H8B 108.7 . .
H8A C8 H8B 107.6 . .
C9 C9 C8 112.8(11) 5_667 .
C9 C9 H9A 109.0 5_667 .
C8 C9 H9A 109.0 . .
C9 C9 H9B 109.0 5_667 .
C8 C9 H9B 109.0 . .
H9A C9 H9B 107.8 . .
O2 Cl1 O2 94(3) 2_655 .
O2 Cl1 O3 58.1(18) 2_655 2_655
O2 Cl1 O3 148(3) . 2_655
O2 Cl1 O3 148(3) 2_655 .
O2 Cl1 O3 58.1(18) . .
O3 Cl1 O3 153(4) 2_655 .
O2 Cl1 O4 89(3) 2_655 .
O2 Cl1 O4 158(2) . .
O3 Cl1 O4 47(2) 2_655 .
O3 Cl1 O4 111.2(15) . .
O2 Cl1 O4 158(2) 2_655 2_655
O2 Cl1 O4 89(3) . 2_655
O3 Cl1 O4 111.2(15) 2_655 2_655
O3 Cl1 O4 47(2) . 2_655
O4 Cl1 O4 97(4) . 2_655
O2 Cl1 O1 115.8(17) 2_655 .
O2 Cl1 O1 106.4(12) . .
O3 Cl1 O1 100(3) 2_655 .
O3 Cl1 O1 65(2) . .
O4 Cl1 O1 53.0(16) . .
O4 Cl1 O1 84(2) 2_655 .
O2 Cl1 O1 106.4(12) 2_655 2_655
O2 Cl1 O1 115.8(17) . 2_655
O3 Cl1 O1 65(2) 2_655 2_655
O3 Cl1 O1 100(3) . 2_655
O4 Cl1 O1 84(2) . 2_655
O4 Cl1 O1 53.0(16) 2_655 2_655
O1 Cl1 O1 116.5(17) . 2_655
O4 O1 Cl1 62.7(10) . .
O4 O1 O3 112(2) . .
Cl1 O1 O3 56.4(11) . .
O3 O2 Cl1 61.3(10) . .
O4 O3 O2 104(4) 2_655 .
O4 O3 Cl1 66.9(14) 2_655 .
O2 O3 Cl1 60.6(11) . .
O4 O3 O1 91(3) 2_655 .
O2 O3 O1 103(3) . .
Cl1 O3 O1 58.5(11) . .
O3 O4 O1 129.0(18) 2_655 .
O3 O4 Cl1 65.7(13) 2_655 .
O1 O4 Cl1 64.3(9) . .

loop_
_geom_bond_atom_site_label_1
_geom_bond_atom_site_label_2
_geom_bond_distance
_geom_bond_site_symmetry_2
Ag1 N1 2.136(5) .
Ag1 N1 2.136(5) 7_557
S1 C7 1.739(7) .
S1 C6 1.776(10) .
S2 C7 1.731(9) .
S2 C8 1.804(11) .
N1 C7 1.306(9) .
N1 C1 1.380(10) .
C1 C2 1.388(12) .
C1 C6 1.413(11) .
C2 C3 1.367(16) .
C2 H2A 0.9300 .
C3 C4 1.403(15) .
C3 H3A 0.9300 .
C4 C5 1.387(13) .
C4 H4A 0.9300 .
C5 C6 1.363(12) .
C5 H5A 0.9300 .
C8 C9 1.516(14) .
C8 H8A 0.9700 .
C8 H8B 0.9700 .
C9 C9 1.50(2) 5_667
C9 H9A 0.9700 .
C9 H9B 0.9700 .
Cl1 O2 1.428(10) 2_655
Cl1 O2 1.428(10) .
Cl1 O3 1.437(10) 2_655
Cl1 O3 1.437(10) .
Cl1 O4 1.450(10) .
Cl1 O4 1.450(10) 2_655
Cl1 O1 1.471(9) .
Cl1 O1 1.471(9) 2_655
O1 O4 1.30(4) .
O1 O3 1.57(4) .
O2 O3 1.39(4) .
O3 O4 1.16(5) 2_655
O4 O3 1.16(5) 2_655

loop_
_geom_torsion_atom_site_label_1
_geom_torsion_atom_site_label_2
_geom_torsion_atom_site_label_3
_geom_torsion_atom_site_label_4
_geom_torsion
_geom_torsion_site_symmetry_1
_geom_torsion_site_symmetry_4
N1 Ag1 N1 C7 118(100) 7_557 .
N1 Ag1 N1 C1 -51(100) 7_557 .
C7 N1 C1 C2 175.9(7) . .
Ag1 N1 C1 C2 -14.5(10) . .
C7 N1 C1 C6 -1.8(8) . .
Ag1 N1 C1 C6 167.8(5) . .
N1 C1 C2 C3 180.0(8) . .
C6 C1 C2 C3 -2.5(12) . .
C1 C2 C3 C4 -0.3(15) . .
C2 C3 C4 C5 1.4(16) . .
C3 C4 C5 C6 0.4(13) . .
C4 C5 C6 C1 -3.3(11) . .
C4 C5 C6 S1 179.9(6) . .
N1 C1 C6 C5 -177.7(6) . .
C2 C1 C6 C5 4.5(11) . .
N1 C1 C6 S1 -0.4(7) . .
C2 C1 C6 S1 -178.2(6) . .
C7 S1 C6 C5 178.8(7) . .
C7 S1 C6 C1 1.7(5) . .
C1 N1 C7 S2 -179.6(5) . .
Ag1 N1 C7 S2 10.0(7) . .
C1 N1 C7 S1 3.2(7) . .
Ag1 N1 C7 S1 -167.2(3) . .
C8 S2 C7 N1 -176.4(6) . .
C8 S2 C7 S1 0.5(6) . .
C6 S1 C7 N1 -2.9(5) . .
C6 S1 C7 S2 -179.9(5) . .
C7 S2 C8 C9 -82.1(9) . .
S2 C8 C9 C9 -66.1(13) . 5_667
O2 Cl1 O1 O4 67(4) 2_655 .
O2 Cl1 O1 O4 170(3) . .
O3 Cl1 O1 O4 8(4) 2_655 .
O3 Cl1 O1 O4 -148(4) . .
O4 Cl1 O1 O4 -103(4) 2_655 .
O1 Cl1 O1 O4 -59(3) 2_655 .
O2 Cl1 O1 O3 -145(3) 2_655 .
O2 Cl1 O1 O3 -42(3) . .
O3 Cl1 O1 O3 156(3) 2_655 .
O4 Cl1 O1 O3 148(4) . .
O4 Cl1 O1 O3 45(3) 2_655 .
O1 Cl1 O1 O3 89(3) 2_655 .
O2 Cl1 O2 O3 164(4) 2_655 .
O3 Cl1 O2 O3 -170(3) 2_655 .
O4 Cl1 O2 O3 67(6) . .
O4 Cl1 O2 O3 -38(3) 2_655 .
O1 Cl1 O2 O3 46(3) . .
O1 Cl1 O2 O3 -85(3) 2_655 .
Cl1 O2 O3 O4 53(3) . 2_655
Cl1 O2 O3 O1 -41.5(17) . .
O2 Cl1 O3 O4 -154(4) 2_655 2_655
O2 Cl1 O3 O4 -123(5) . 2_655
O3 Cl1 O3 O4 45(3) 2_655 2_655
O4 Cl1 O3 O4 79(6) . 2_655
O1 Cl1 O3 O4 106(4) . 2_655
O1 Cl1 O3 O4 -9(4) 2_655 2_655
O2 Cl1 O3 O2 -31(7) 2_655 .
O3 Cl1 O3 O2 168(3) 2_655 .
O4 Cl1 O3 O2 -158(3) . .
O4 Cl1 O3 O2 123(5) 2_655 .
O1 Cl1 O3 O2 -131(3) . .
O1 Cl1 O3 O2 114(2) 2_655 .
O2 Cl1 O3 O1 99(4) 2_655 .
O2 Cl1 O3 O1 131(3) . .
O3 Cl1 O3 O1 -61.0(11) 2_655 .
O4 Cl1 O3 O1 -27(3) . .
O4 Cl1 O3 O1 -106(4) 2_655 .
O1 Cl1 O3 O1 -115(2) 2_655 .
O4 O1 O3 O4 -32(3) . 2_655
Cl1 O1 O3 O4 -62(2) . 2_655
O4 O1 O3 O2 73(5) . .
Cl1 O1 O3 O2 42.6(19) . .
O4 O1 O3 Cl1 31(3) . .
Cl1 O1 O4 O3 -12(6) . 2_655
O3 O1 O4 O3 -41(8) . 2_655
O3 O1 O4 Cl1 -28(3) . .
O2 Cl1 O4 O3 45(3) 2_655 2_655
O2 Cl1 O4 O3 144(5) . 2_655
O3 Cl1 O4 O3 -159(3) . 2_655
O4 Cl1 O4 O3 -113(4) 2_655 2_655
O1 Cl1 O4 O3 169(5) . 2_655
O1 Cl1 O4 O3 -61(3) 2_655 2_655
O2 Cl1 O4 O1 -124(2) 2_655 .
O2 Cl1 O4 O1 -26(7) . .
O3 Cl1 O4 O1 -169(5) 2_655 .
O3 Cl1 O4 O1 31(4) . .
O4 Cl1 O4 O1 78(2) 2_655 .
O1 Cl1 O4 O1 129(2) 2_655 .
